data_7042600
loop_
_publ_author_name
'Stobbe, Brian C.'
'Powell, Douglas R.'
'Thomson, Robert K.'

_publ_section_title
;
 Schiff base thorium(iv) and uranium(iv) chloro complexes: synthesis,
 substitution and oxidation chemistry.
;
_journal_issue 15
_journal_name_full 'Dalton transactions (Cambridge, England : 2003)'
_journal_page_first 4888
_journal_page_last 4892
_journal_paper_doi 10.1039/c7dt00580f
_journal_volume 46
_journal_year 2017
_chemical_formula_moiety 'C29 H33 N3 O6 U, C D Cl3'
_chemical_formula_sum 'C30 H33 Cl3 D N3 O6 U'
_chemical_formula_weight 877.99
_space_group_crystal_system monoclinic
_space_group_IT_number 15
_space_group_name_Hall '-C 2yc'
_space_group_name_H-M_alt 'C 1 2/c 1'
_symmetry_space_group_name_Hall '-C 2yc'
_symmetry_space_group_name_H-M 'C 1 2/c 1'
_atom_sites_solution_hydrogens geom
_audit_creation_method SHELXL-2014/7
_audit_update_record
;
2017-02-16 deposited with the CCDC.
2017-03-23 downloaded from the CCDC.
;
_cell_angle_alpha 90
_cell_angle_beta 97.694(2)
_cell_angle_gamma 90
_cell_formula_units_Z 8
_cell_length_a 27.313(4)
_cell_length_b 9.2102(13)
_cell_length_c 26.618(4)
_cell_measurement_reflns_used 9924
_cell_measurement_temperature 295(2)
_cell_measurement_theta_max 24.82
_cell_measurement_theta_min 2.30
_cell_volume 6635.7(17)
_computing_cell_refinement 'SAINT (Bruker, 2007)'
_computing_data_collection 'APEX2 (Bruker, 2007)'
_computing_data_reduction 'SAINT (Bruker, 2007)'
_computing_molecular_graphics 'Mercury (CCDC, 2016)'
_computing_publication_material 'SHELXL-2014/7 (Sheldrick, 2015b)'
_computing_structure_refinement 'SHELXL-2014/7 (Sheldrick, 2015b)'
_computing_structure_solution 'SHELXT (Sheldrick, 2015a)'
_diffrn_ambient_temperature 295(2)
_diffrn_measured_fraction_theta_full 1.000
_diffrn_measured_fraction_theta_max 0.999
_diffrn_measurement_device_type 'Bruker APEX CCD'
_diffrn_measurement_method '\f and \w scans'
_diffrn_radiation_type MoK\a
_diffrn_radiation_wavelength 0.71073
_diffrn_reflns_av_R_equivalents 0.0561
_diffrn_reflns_av_unetI/netI 0.0301
_diffrn_reflns_Laue_measured_fraction_full 1.000
_diffrn_reflns_Laue_measured_fraction_max 0.999
_diffrn_reflns_limit_h_max 36
_diffrn_reflns_limit_h_min -36
_diffrn_reflns_limit_k_max 12
_diffrn_reflns_limit_k_min -12
_diffrn_reflns_limit_l_max 35
_diffrn_reflns_limit_l_min -35
_diffrn_reflns_number 76032
_diffrn_reflns_point_group_measured_fraction_full 1.000
_diffrn_reflns_point_group_measured_fraction_max 0.999
_diffrn_reflns_theta_full 25.242
_diffrn_reflns_theta_max 28.359
_diffrn_reflns_theta_min 1.505
_exptl_absorpt_coefficient_mu 5.179
_exptl_absorpt_correction_T_max 0.860
_exptl_absorpt_correction_T_min 0.297
_exptl_absorpt_correction_type multi-scan
_exptl_absorpt_process_details 'SADABS (Sheldrick, 2015c)'
_exptl_crystal_colour orange
_exptl_crystal_density_diffrn 1.758
_exptl_crystal_description plate
_exptl_crystal_F_000 3408
_exptl_crystal_size_max 0.310
_exptl_crystal_size_mid 0.300
_exptl_crystal_size_min 0.030
_refine_diff_density_max 1.579
_refine_diff_density_min -1.017
_refine_diff_density_rms 0.102
_refine_ls_extinction_method none
_refine_ls_goodness_of_fit_ref 0.977
_refine_ls_hydrogen_treatment constr
_refine_ls_matrix_type full
_refine_ls_number_parameters 433
_refine_ls_number_reflns 8293
_refine_ls_number_restraints 38
_refine_ls_restrained_S_all 0.997
_refine_ls_R_factor_all 0.0505
_refine_ls_R_factor_gt 0.0355
_refine_ls_shift/su_max 0.001
_refine_ls_shift/su_mean 0.000
_refine_ls_structure_factor_coef Fsqd
_refine_ls_weighting_details 'w=1/[\s^2^(Fo^2^)+(0.0611P)^2^+9.5000P] where P=(Fo^2^+2Fc^2^)/3'
_refine_ls_weighting_scheme calc
_refine_ls_wR_factor_gt 0.0931
_refine_ls_wR_factor_ref 0.1016
_reflns_Friedel_coverage 0.000
_reflns_number_gt 6454
_reflns_number_total 8293
_reflns_threshold_expression 'I > 2\s(I)'
_cod_data_source_file c7dt00580f2.cif
_cod_data_source_block 16038
_cod_depositor_comments 'Adding full bibliography for 7042596--7042600.cif.'
_cod_database_code 7042600
_shelx_space_group_comment
; 
The symmetry employed for this shelxl refinement is uniquely defined 
by the following loop, which should always be used as a source of 
symmetry information in preference to the above space-group names. 
They are only intended as comments. 
;
_shelx_estimated_absorpt_t_min 0.297
_shelx_estimated_absorpt_t_max 0.860

loop_
_space_group_symop_operation_xyz
'x, y, z'
'-x, y, -z+1/2'
'x+1/2, y+1/2, z'
'-x+1/2, y+1/2, -z+1/2'
'-x, -y, -z'
'x, -y, z-1/2'
'-x+1/2, -y+1/2, -z'
'x+1/2, -y+1/2, z-1/2'

loop_
_atom_site_label
_atom_site_type_symbol
_atom_site_fract_x
_atom_site_fract_y
_atom_site_fract_z
_atom_site_U_iso_or_equiv
_atom_site_adp_type
_atom_site_occupancy
_atom_site_site_symmetry_order
_atom_site_calc_flag
_atom_site_refinement_flags_posn
_atom_site_refinement_flags_adp
_atom_site_refinement_flags_occupancy
_atom_site_disorder_assembly
_atom_site_disorder_group
U1 U 0.26346(2) 0.44179(2) 0.63797(2) 0.04415(7) Uani 1 1 d . . . . .
O1 O 0.28858(14) 0.6185(4) 0.65195(12) 0.0590(8) Uani 1 1 d . . . . .
O2 O 0.23901(12) 0.2649(3) 0.62554(11) 0.0541(8) Uani 1 1 d . . . . .
O3 O 0.32722(12) 0.3785(4) 0.59653(11) 0.0563(8) Uani 1 1 d . . . . .
O4 O 0.18671(12) 0.5226(4) 0.64607(13) 0.0574(8) Uani 1 1 d . . . . .
O5 O 0.35178(14) 0.2968(4) 0.50811(12) 0.0667(9) Uani 1 1 d . . . . .
O6 O 0.09663(15) 0.5683(5) 0.59874(17) 0.0796(12) Uani 1 1 d . . . . .
N1 N 0.33326(16) 0.3309(5) 0.69916(13) 0.0635(11) Uani 1 1 d D . . . .
N2 N 0.24656(16) 0.4063(5) 0.72937(14) 0.0563(10) Uani 1 1 d D . . . .
C1 C 0.35416(16) 0.2602(5) 0.59561(17) 0.0484(10) Uani 1 1 d . . . . .
C2 C 0.36985(18) 0.2153(6) 0.54911(18) 0.0550(11) Uani 1 1 d . . . . .
C3 C 0.4001(2) 0.0973(6) 0.5478(2) 0.0655(13) Uani 1 1 d . . . . .
H3 H 0.4106 0.0705 0.5173 0.079 Uiso 1 1 calc R U . . .
C4 C 0.4155(2) 0.0168(7) 0.5912(2) 0.0735(15) Uani 1 1 d . . . . .
H4 H 0.4352 -0.0649 0.5895 0.088 Uiso 1 1 calc R U . . .
C5 C 0.4014(2) 0.0587(6) 0.6367(2) 0.0687(15) Uani 1 1 d . . . . .
H5 H 0.4121 0.0058 0.6658 0.082 Uiso 1 1 calc R U . . .
C6 C 0.37070(18) 0.1820(6) 0.63957(18) 0.0578(11) Uani 1 1 d . . . . .
C7 C 0.3618(2) 0.2293(7) 0.68904(19) 0.0751(16) Uani 1 1 d . . . . .
H7 H 0.3787 0.1802 0.7166 0.090 Uiso 1 1 calc R U . . .
C8 C 0.3350(3) 0.4064(11) 0.7499(3) 0.058(3) Uani 0.608(13) 1 d D . P A 1
H8 H 0.3340 0.5116 0.7443 0.070 Uiso 0.608(13) 1 calc R U P A 1
C9 C 0.3816(5) 0.370(4) 0.7879(5) 0.0707(15) Uani 0.608(13) 1 d D . P A 1
H9A H 0.3830 0.2660 0.7946 0.085 Uiso 0.608(13) 1 calc R U P A 1
H9B H 0.4112 0.3975 0.7739 0.085 Uiso 0.608(13) 1 calc R U P A 1
C10 C 0.3784(5) 0.4531(19) 0.8373(4) 0.079(4) Uani 0.608(13) 1 d D . P A 1
H10A H 0.4063 0.4279 0.8623 0.095 Uiso 0.608(13) 1 calc R U P A 1
H10B H 0.3796 0.5567 0.8310 0.095 Uiso 0.608(13) 1 calc R U P A 1
C11 C 0.3307(5) 0.4152(17) 0.8572(6) 0.083(5) Uani 0.608(13) 1 d D . P A 1
H11A H 0.3287 0.4696 0.8880 0.099 Uiso 0.608(13) 1 calc R U P A 1
H11B H 0.3310 0.3127 0.8657 0.099 Uiso 0.608(13) 1 calc R U P A 1
C12 C 0.2848(7) 0.448(4) 0.8190(5) 0.067(2) Uani 0.608(13) 1 d D . P A 1
H12A H 0.2829 0.5510 0.8116 0.080 Uiso 0.608(13) 1 calc R U P A 1
H12B H 0.2552 0.4198 0.8330 0.080 Uiso 0.608(13) 1 calc R U P A 1
C13 C 0.2885(3) 0.3609(12) 0.7695(3) 0.062(3) Uani 0.608(13) 1 d D . P A 1
H13 H 0.2880 0.2560 0.7756 0.074 Uiso 0.608(13) 1 calc R U P A 1
C8' C 0.3285(5) 0.3232(15) 0.7553(2) 0.049(3) Uani 0.392(13) 1 d D . P A 2
H8' H 0.3183 0.2260 0.7647 0.059 Uiso 0.392(13) 1 calc R U P A 2
C9' C 0.3788(7) 0.366(7) 0.7861(8) 0.0707(15) Uani 0.392(13) 1 d D . P A 2
H9C H 0.4037 0.2953 0.7803 0.085 Uiso 0.392(13) 1 calc R U P A 2
H9D H 0.3891 0.4599 0.7747 0.085 Uiso 0.392(13) 1 calc R U P A 2
C10' C 0.3743(8) 0.373(2) 0.8430(7) 0.070(5) Uani 0.392(13) 1 d D . P A 2
H10C H 0.3652 0.2785 0.8546 0.084 Uiso 0.392(13) 1 calc R U P A 2
H10D H 0.4060 0.3996 0.8617 0.084 Uiso 0.392(13) 1 calc R U P A 2
C11' C 0.3358(9) 0.483(2) 0.8531(10) 0.078(7) Uani 0.392(13) 1 d D . P A 2
H11C H 0.3452 0.5789 0.8422 0.094 Uiso 0.392(13) 1 calc R U P A 2
H11D H 0.3337 0.4877 0.8891 0.094 Uiso 0.392(13) 1 calc R U P A 2
C12' C 0.2854(10) 0.441(6) 0.8242(7) 0.067(2) Uani 0.392(13) 1 d D . P A 2
H12C H 0.2605 0.5113 0.8299 0.080 Uiso 0.392(13) 1 calc R U P A 2
H12D H 0.2753 0.3462 0.8354 0.080 Uiso 0.392(13) 1 calc R U P A 2
C13' C 0.2921(3) 0.4357(15) 0.7671(4) 0.047(3) Uani 0.392(13) 1 d D . P A 2
H13' H 0.3051 0.5304 0.7586 0.056 Uiso 0.392(13) 1 calc R U P A 2
C14 C 0.2043(2) 0.3752(6) 0.74257(19) 0.0655(13) Uani 1 1 d . . . . .
H14 H 0.2044 0.3399 0.7753 0.079 Uiso 1 1 calc R U . . .
C15 C 0.1563(2) 0.3886(6) 0.7122(2) 0.0630(13) Uani 1 1 d . . . . .
C16 C 0.1157(2) 0.3341(8) 0.7337(3) 0.0853(18) Uani 1 1 d . . . . .
H16 H 0.1206 0.2852 0.7645 0.102 Uiso 1 1 calc R U . . .
C17 C 0.0692(3) 0.3533(10) 0.7092(3) 0.104(2) Uani 1 1 d . . . . .
H17 H 0.0423 0.3139 0.7224 0.125 Uiso 1 1 calc R U . . .
C18 C 0.0622(3) 0.4317(9) 0.6645(3) 0.104(3) Uani 1 1 d . . . . .
H18 H 0.0301 0.4462 0.6488 0.124 Uiso 1 1 calc R U . . .
C19 C 0.1001(2) 0.4887(8) 0.6425(2) 0.0698(14) Uani 1 1 d . . . . .
C20 C 0.1496(2) 0.4653(5) 0.6661(2) 0.0578(12) Uani 1 1 d . . . . .
C21 C 0.3654(2) 0.2587(7) 0.45907(19) 0.0703(14) Uani 1 1 d . . . . .
H21A H 0.3407 0.2966 0.4327 0.084 Uiso 1 1 calc R U . . .
H21B H 0.3656 0.1538 0.4558 0.084 Uiso 1 1 calc R U . . .
C22 C 0.4148(2) 0.3168(8) 0.4516(2) 0.0854(18) Uani 1 1 d . . . . .
H22A H 0.4169 0.4173 0.4613 0.128 Uiso 1 1 calc R U . . .
H22B H 0.4193 0.3075 0.4166 0.128 Uiso 1 1 calc R U . . .
H22C H 0.4401 0.2629 0.4722 0.128 Uiso 1 1 calc R U . . .
C23 C 0.0485(3) 0.6163(11) 0.5763(3) 0.105(2) Uani 1 1 d . . . . .
H23A H 0.0318 0.6641 0.6017 0.126 Uiso 1 1 calc R U . . .
H23B H 0.0288 0.5334 0.5634 0.126 Uiso 1 1 calc R U . . .
C24 C 0.0538(3) 0.7168(10) 0.5351(3) 0.109(3) Uani 1 1 d . . . . .
H24A H 0.0741 0.7972 0.5479 0.164 Uiso 1 1 calc R U . . .
H24B H 0.0218 0.7517 0.5208 0.164 Uiso 1 1 calc R U . . .
H24C H 0.0690 0.6676 0.5093 0.164 Uiso 1 1 calc R U . . .
N1A N 0.23075(15) 0.5270(4) 0.54612(14) 0.0502(9) Uani 1 1 d . . . . .
C1A C 0.2462(2) 0.4652(5) 0.50522(19) 0.0548(11) Uani 1 1 d . . . . .
H1A H 0.2678 0.3870 0.5103 0.066 Uiso 1 1 calc R U . . .
C2A C 0.2317(2) 0.5116(7) 0.45634(19) 0.0644(13) Uani 1 1 d . . . . .
H2A H 0.2423 0.4635 0.4290 0.077 Uiso 1 1 calc R U . . .
C3A C 0.2013(2) 0.6301(7) 0.4488(2) 0.0724(16) Uani 1 1 d . . . . .
H3A H 0.1920 0.6659 0.4163 0.087 Uiso 1 1 calc R U . . .
C4A C 0.1849(2) 0.6955(6) 0.4898(2) 0.0667(14) Uani 1 1 d . . . . .
H4A H 0.1637 0.7749 0.4854 0.080 Uiso 1 1 calc R U . . .
C5A C 0.20037(19) 0.6410(6) 0.53761(19) 0.0619(12) Uani 1 1 d . . . . .
H5A H 0.1892 0.6857 0.5653 0.074 Uiso 1 1 calc R U . . .
Cl1B Cl 0.4330(2) 0.6704(4) 0.6623(2) 0.261(3) Uani 1 1 d . U . . .
Cl2B Cl 0.48083(14) 0.4052(6) 0.6742(2) 0.243(2) Uani 1 1 d . U . . .
Cl3B Cl 0.4657(2) 0.5348(7) 0.58029(17) 0.247(2) Uani 1 1 d . U . . .
C1B C 0.4426(3) 0.5107(10) 0.6352(3) 0.093(2) Uani 1 1 d . U . . .
D1B D 0.4107 0.4607 0.6279 0.112 Uiso 1 1 calc R U . . .

loop_
_atom_site_aniso_label
_atom_site_aniso_U_11
_atom_site_aniso_U_22
_atom_site_aniso_U_33
_atom_site_aniso_U_23
_atom_site_aniso_U_13
_atom_site_aniso_U_12
U1 0.04774(11) 0.04459(10) 0.04007(10) 0.00097(6) 0.00572(7) -0.00097(7)
O1 0.074(2) 0.0502(18) 0.0545(18) -0.0059(15) 0.0135(16) -0.0136(17)
O2 0.065(2) 0.0428(16) 0.0523(17) 0.0019(13) -0.0010(15) -0.0035(15)
O3 0.058(2) 0.066(2) 0.0457(16) 0.0001(15) 0.0090(14) 0.0068(17)
O4 0.0484(19) 0.065(2) 0.0597(19) 0.0077(16) 0.0100(15) 0.0056(16)
O5 0.071(2) 0.082(2) 0.0495(18) 0.0004(17) 0.0181(16) 0.0115(19)
O6 0.053(2) 0.113(4) 0.072(3) 0.003(2) 0.0013(19) 0.015(2)
N1 0.058(2) 0.090(3) 0.0417(19) -0.006(2) 0.0019(17) 0.011(2)
N2 0.062(3) 0.067(2) 0.0403(19) -0.0004(17) 0.0079(18) 0.003(2)
C1 0.041(2) 0.053(3) 0.052(2) -0.0026(19) 0.0067(18) -0.0056(19)
C2 0.050(3) 0.063(3) 0.053(2) 0.000(2) 0.012(2) -0.004(2)
C3 0.064(3) 0.077(3) 0.057(3) -0.006(3) 0.016(2) 0.003(3)
C4 0.067(4) 0.082(4) 0.073(4) -0.010(3) 0.014(3) 0.016(3)
C5 0.063(3) 0.079(4) 0.063(3) 0.007(3) 0.006(3) 0.016(3)
C6 0.050(3) 0.071(3) 0.053(2) 0.000(2) 0.008(2) 0.006(2)
C7 0.067(3) 0.110(5) 0.047(3) 0.009(3) 0.002(2) 0.026(3)
C8 0.076(6) 0.052(5) 0.044(4) -0.007(4) 0.004(4) -0.012(5)
C9 0.071(4) 0.088(4) 0.049(3) -0.006(3) -0.008(2) 0.004(4)
C10 0.084(9) 0.098(11) 0.052(6) -0.002(7) -0.008(5) -0.015(8)
C11 0.128(12) 0.078(9) 0.038(5) -0.008(7) 0.000(6) 0.016(9)
C12 0.092(4) 0.065(4) 0.045(3) -0.006(4) 0.014(3) 0.002(3)
C13 0.086(7) 0.053(6) 0.046(5) -0.004(5) 0.004(4) -0.003(5)
C8' 0.053(8) 0.052(8) 0.039(6) -0.007(5) -0.005(5) 0.008(7)
C9' 0.071(4) 0.088(4) 0.049(3) -0.006(3) -0.008(2) 0.004(4)
C10' 0.082(12) 0.072(12) 0.054(8) -0.004(9) 0.000(8) -0.010(10)
C11' 0.104(16) 0.073(14) 0.048(10) -0.028(12) -0.023(9) 0.010(12)
C12' 0.092(4) 0.065(4) 0.045(3) -0.006(4) 0.014(3) 0.002(3)
C13' 0.055(8) 0.051(8) 0.031(5) -0.006(6) -0.002(5) 0.004(6)
C14 0.071(4) 0.078(4) 0.049(3) 0.008(2) 0.016(2) 0.000(3)
C15 0.068(3) 0.065(3) 0.060(3) -0.003(2) 0.025(3) -0.009(3)
C16 0.071(4) 0.110(5) 0.079(4) 0.007(4) 0.027(3) -0.017(4)
C17 0.073(4) 0.149(7) 0.095(5) 0.011(5) 0.031(4) -0.015(5)
C18 0.051(4) 0.168(9) 0.092(5) -0.008(5) 0.007(3) -0.004(4)
C19 0.057(3) 0.088(4) 0.067(3) -0.011(3) 0.016(3) 0.000(3)
C20 0.053(3) 0.065(3) 0.057(3) -0.011(2) 0.014(2) 0.002(2)
C21 0.068(3) 0.093(4) 0.051(3) -0.004(3) 0.008(2) 0.003(3)
C22 0.074(4) 0.113(5) 0.072(4) 0.009(3) 0.023(3) -0.009(4)
C23 0.060(4) 0.153(7) 0.099(5) -0.017(5) -0.003(4) 0.030(4)
C24 0.090(5) 0.146(7) 0.085(5) -0.010(5) -0.014(4) 0.053(5)
N1A 0.055(2) 0.052(2) 0.0431(19) 0.0025(16) 0.0051(17) 0.0003(17)
C1A 0.059(3) 0.051(3) 0.054(3) 0.002(2) 0.005(2) -0.004(2)
C2A 0.071(4) 0.075(3) 0.047(3) -0.005(3) 0.007(2) -0.013(3)
C3A 0.066(3) 0.091(4) 0.056(3) 0.020(3) -0.008(3) -0.021(3)
C4A 0.058(3) 0.069(3) 0.070(3) 0.013(3) -0.004(3) 0.000(3)
C5A 0.057(3) 0.073(3) 0.056(3) -0.002(2) 0.005(2) -0.001(3)
Cl1B 0.317(6) 0.153(3) 0.351(6) -0.080(4) 0.190(5) 0.008(3)
Cl2B 0.123(3) 0.288(5) 0.311(6) 0.127(4) 0.005(3) 0.008(3)
Cl3B 0.281(6) 0.338(6) 0.144(3) -0.051(3) 0.102(3) -0.059(4)
C1B 0.072(4) 0.094(5) 0.113(6) -0.016(4) 0.012(4) -0.006(4)

loop_
_atom_type_symbol
_atom_type_description
_atom_type_scat_dispersion_real
_atom_type_scat_dispersion_imag
_atom_type_scat_source
C C 0.0033 0.0016 'International Tables Vol C Tables 4.2.6.8 and 6.1.1.4'
H H 0.0000 0.0000 'International Tables Vol C Tables 4.2.6.8 and 6.1.1.4'
N N 0.0061 0.0033 'International Tables Vol C Tables 4.2.6.8 and 6.1.1.4'
O O 0.0106 0.0060 'International Tables Vol C Tables 4.2.6.8 and 6.1.1.4'
Cl Cl 0.1484 0.1585 'International Tables Vol C Tables 4.2.6.8 and 6.1.1.4'
U U -9.6767 9.6646 'International Tables Vol C Tables 4.2.6.8 and 6.1.1.4'
D D 0.0000 0.0000 'International Tables Vol C Tables 4.2.6.8 and 6.1.1.4'

loop_
_geom_angle_atom_site_label_1
_geom_angle_atom_site_label_2
_geom_angle_atom_site_label_3
_geom_angle
O2 U1 O1 178.67(14)
O2 U1 O3 88.14(14)
O1 U1 O3 92.12(15)
O2 U1 O4 89.39(14)
O1 U1 O4 90.89(15)
O3 U1 O4 156.39(12)
O2 U1 N1 88.96(15)
O1 U1 N1 89.92(16)
O3 U1 N1 69.46(12)
O4 U1 N1 133.97(12)
O2 U1 N2 87.06(14)
O1 U1 N2 91.81(14)
O3 U1 N2 132.90(12)
O4 U1 N2 70.35(12)
N1 U1 N2 63.63(13)
O2 U1 N1A 91.62(13)
O1 U1 N1A 89.70(14)
O3 U1 N1A 79.03(12)
O4 U1 N1A 77.58(12)
N1 U1 N1A 148.45(13)
N2 U1 N1A 147.91(13)
C1 O3 U1 133.8(3)
C20 O4 U1 132.9(3)
C2 O5 C21 118.7(4)
C19 O6 C23 118.2(5)
C7 N1 C8 125.5(6)
C7 N1 C8' 108.1(5)
C7 N1 U1 126.0(3)
C8 N1 U1 108.5(5)
C8' N1 U1 119.5(5)
C14 N2 C13' 123.2(7)
C14 N2 C13 111.6(5)
C14 N2 U1 124.9(3)
C13' N2 U1 111.8(6)
C13 N2 U1 119.4(4)
O3 C1 C6 122.0(4)
O3 C1 C2 119.4(4)
C6 C1 C2 118.5(4)
O5 C2 C3 125.0(4)
O5 C2 C1 114.7(4)
C3 C2 C1 120.3(5)
C2 C3 C4 121.3(5)
C2 C3 H3 119.4
C4 C3 H3 119.4
C5 C4 C3 119.6(6)
C5 C4 H4 120.2
C3 C4 H4 120.2
C4 C5 C6 120.7(5)
C4 C5 H5 119.7
C6 C5 H5 119.7
C1 C6 C5 119.6(5)
C1 C6 C7 122.3(5)
C5 C6 C7 117.8(5)
N1 C7 C6 127.0(5)
N1 C7 H7 116.5
C6 C7 H7 116.5
C13 C8 N1 104.8(6)
C13 C8 C9 111.8(11)
N1 C8 C9 114.0(9)
C13 C8 H8 108.7
N1 C8 H8 108.7
C9 C8 H8 108.7
C10 C9 C8 108.2(14)
C10 C9 H9A 110.1
C8 C9 H9A 110.1
C10 C9 H9B 110.1
C8 C9 H9B 110.1
H9A C9 H9B 108.4
C11 C10 C9 109.5(14)
C11 C10 H10A 109.8
C9 C10 H10A 109.8
C11 C10 H10B 109.8
C9 C10 H10B 109.8
H10A C10 H10B 108.2
C10 C11 C12 112.9(15)
C10 C11 H11A 109.0
C12 C11 H11A 109.0
C10 C11 H11B 109.0
C12 C11 H11B 109.0
H11A C11 H11B 107.8
C11 C12 C13 108.7(15)
C11 C12 H12A 110.0
C13 C12 H12A 110.0
C11 C12 H12B 110.0
C13 C12 H12B 110.0
H12A C12 H12B 108.3
C8 C13 N2 105.8(6)
C8 C13 C12 107.8(12)
N2 C13 C12 109.1(10)
C8 C13 H13 111.3
N2 C13 H13 111.3
C12 C13 H13 111.3
C13' C8' N1 108.7(8)
C13' C8' C9' 106.1(19)
N1 C8' C9' 108.7(12)
C13' C8' H8' 111.0
N1 C8' H8' 111.0
C9' C8' H8' 111.0
C10' C9' C8' 110.5(17)
C10' C9' H9C 109.6
C8' C9' H9C 109.6
C10' C9' H9D 109.6
C8' C9' H9D 109.6
H9C C9' H9D 108.1
C11' C10' C9' 111(3)
C11' C10' H10C 109.5
C9' C10' H10C 109.5
C11' C10' H10D 109.5
C9' C10' H10D 109.5
H10C C10' H10D 108.1
C10' C11' C12' 110(2)
C10' C11' H11C 109.7
C12' C11' H11C 109.7
C10' C11' H11D 109.7
C12' C11' H11D 109.7
H11C C11' H11D 108.2
C11' C12' C13' 106.3(19)
C11' C12' H12C 110.5
C13' C12' H12C 110.5
C11' C12' H12D 110.5
C13' C12' H12D 110.5
H12C C12' H12D 108.7
C8' C13' N2 104.2(7)
C8' C13' C12' 113(2)
N2 C13' C12' 117.3(12)
C8' C13' H13' 107.2
N2 C13' H13' 107.2
C12' C13' H13' 107.2
N2 C14 C15 127.4(5)
N2 C14 H14 116.3
C15 C14 H14 116.3
C20 C15 C16 121.1(6)
C20 C15 C14 122.1(5)
C16 C15 C14 116.4(5)
C17 C16 C15 119.7(6)
C17 C16 H16 120.2
C15 C16 H16 120.2
C16 C17 C18 119.6(6)
C16 C17 H17 120.2
C18 C17 H17 120.2
C19 C18 C17 123.0(7)
C19 C18 H18 118.5
C17 C18 H18 118.5
C18 C19 O6 127.1(6)
C18 C19 C20 118.8(6)
O6 C19 C20 114.1(5)
O4 C20 C15 122.4(5)
O4 C20 C19 119.8(5)
C15 C20 C19 117.7(5)
O5 C21 C22 112.3(5)
O5 C21 H21A 109.2
C22 C21 H21A 109.2
O5 C21 H21B 109.2
C22 C21 H21B 109.2
H21A C21 H21B 107.9
C21 C22 H22A 109.5
C21 C22 H22B 109.5
H22A C22 H22B 109.5
C21 C22 H22C 109.5
H22A C22 H22C 109.5
H22B C22 H22C 109.5
O6 C23 C24 109.3(6)
O6 C23 H23A 109.8
C24 C23 H23A 109.8
O6 C23 H23B 109.8
C24 C23 H23B 109.8
H23A C23 H23B 108.3
C23 C24 H24A 109.5
C23 C24 H24B 109.5
H24A C24 H24B 109.5
C23 C24 H24C 109.5
H24A C24 H24C 109.5
H24B C24 H24C 109.5
C5A N1A C1A 116.7(4)
C5A N1A U1 121.4(3)
C1A N1A U1 121.7(3)
N1A C1A C2A 123.5(5)
N1A C1A H1A 118.2
C2A C1A H1A 118.2
C3A C2A C1A 118.5(5)
C3A C2A H2A 120.7
C1A C2A H2A 120.7
C2A C3A C4A 119.3(5)
C2A C3A H3A 120.3
C4A C3A H3A 120.3
C3A C4A C5A 118.7(5)
C3A C4A H4A 120.7
C5A C4A H4A 120.7
N1A C5A C4A 123.2(5)
N1A C5A H5A 118.4
C4A C5A H5A 118.4
Cl1B C1B Cl2B 111.3(6)
Cl1B C1B Cl3B 110.9(6)
Cl2B C1B Cl3B 109.7(5)
Cl1B C1B D1B 108.3
Cl2B C1B D1B 108.3
Cl3B C1B D1B 108.3

loop_
_geom_bond_atom_site_label_1
_geom_bond_atom_site_label_2
_geom_bond_distance
U1 O2 1.775(3)
U1 O1 1.786(3)
U1 O3 2.259(3)
U1 O4 2.262(3)
U1 N1 2.549(4)
U1 N2 2.557(4)
U1 N1A 2.609(4)
O3 C1 1.317(6)
O4 C20 1.317(6)
O5 C2 1.362(6)
O5 C21 1.447(6)
O6 C19 1.369(8)
O6 C23 1.439(7)
N1 C7 1.269(7)
N1 C8 1.515(5)
N1 C8' 1.519(6)
N2 C14 1.284(7)
N2 C13' 1.516(6)
N2 C13 1.517(6)
C1 C6 1.397(6)
C1 C2 1.424(6)
C2 C3 1.369(7)
C3 C4 1.390(8)
C3 H3 0.9300
C4 C5 1.372(8)
C4 H4 0.9300
C5 C6 1.420(7)
C5 H5 0.9300
C6 C7 1.439(7)
C7 H7 0.9300
C8 C13 1.498(9)
C8 C9 1.553(12)
C8 H8 0.9800
C9 C10 1.536(12)
C9 H9A 0.9700
C9 H9B 0.9700
C10 C11 1.511(12)
C10 H10A 0.9700
C10 H10B 0.9700
C11 C12 1.536(12)
C11 H11A 0.9700
C11 H11B 0.9700
C12 C13 1.554(12)
C12 H12A 0.9700
C12 H12B 0.9700
C13 H13 0.9800
C8' C13' 1.497(9)
C8' C9' 1.554(12)
C8' H8' 0.9800
C9' C10' 1.536(12)
C9' H9C 0.9700
C9' H9D 0.9700
C10' C11' 1.511(12)
C10' H10C 0.9700
C10' H10D 0.9700
C11' C12' 1.536(13)
C11' H11C 0.9700
C11' H11D 0.9700
C12' C13' 1.554(12)
C12' H12C 0.9700
C12' H12D 0.9700
C13' H13' 0.9800
C14 C15 1.450(8)
C14 H14 0.9300
C15 C20 1.407(8)
C15 C16 1.408(8)
C16 C17 1.358(9)
C16 H16 0.9300
C17 C18 1.383(11)
C17 H17 0.9300
C18 C19 1.362(10)
C18 H18 0.9300
C19 C20 1.428(8)
C21 C22 1.491(8)
C21 H21A 0.9700
C21 H21B 0.9700
C22 H22A 0.9600
C22 H22B 0.9600
C22 H22C 0.9600
C23 C24 1.458(12)
C23 H23A 0.9700
C23 H23B 0.9700
C24 H24A 0.9600
C24 H24B 0.9600
C24 H24C 0.9600
N1A C5A 1.339(6)
N1A C1A 1.345(6)
C1A C2A 1.377(7)
C1A H1A 0.9300
C2A C3A 1.369(9)
C2A H2A 0.9300
C3A C4A 1.373(8)
C3A H3A 0.9300
C4A C5A 1.382(7)
C4A H4A 0.9300
C5A H5A 0.9300
Cl1B C1B 1.674(9)
Cl2B C1B 1.679(9)
Cl3B C1B 1.684(9)
C1B D1B 0.9800

loop_
_geom_hbond_atom_site_label_D
_geom_hbond_atom_site_label_H
_geom_hbond_atom_site_label_A
_geom_hbond_distance_DH
_geom_hbond_distance_HA
_geom_hbond_distance_DA
_geom_hbond_angle_DHA
_geom_hbond_site_symmetry_A
C12 H12A O2 0.97 2.70 3.37(3) 126.8 4_556
C21 H21A O2 0.97 2.56 3.395(6) 144.0 7_556
C1A H1A O3 0.93 2.63 3.163(6) 117.0 .
C1A H1A O5 0.93 2.45 3.266(7) 147.0 .
C2A H2A O2 0.93 2.64 3.513(7) 155.7 7_556
C5A H5A O4 0.93 2.63 3.155(6) 116.2 .
C1B D1B O3 0.98 2.44 3.406(8) 167.7 .

loop_
_geom_torsion_atom_site_label_1
_geom_torsion_atom_site_label_2
_geom_torsion_atom_site_label_3
_geom_torsion_atom_site_label_4
_geom_torsion
U1 O3 C1 C6 -41.5(6)
U1 O3 C1 C2 142.8(4)
C21 O5 C2 C3 -0.5(7)
C21 O5 C2 C1 -179.5(4)
O3 C1 C2 O5 -4.6(6)
C6 C1 C2 O5 179.6(4)
O3 C1 C2 C3 176.4(5)
C6 C1 C2 C3 0.5(7)
O5 C2 C3 C4 -177.6(5)
C1 C2 C3 C4 1.3(8)
C2 C3 C4 C5 -2.1(9)
C3 C4 C5 C6 1.0(9)
O3 C1 C6 C5 -177.3(5)
C2 C1 C6 C5 -1.6(7)
O3 C1 C6 C7 -3.4(8)
C2 C1 C6 C7 172.3(5)
C4 C5 C6 C1 0.8(8)
C4 C5 C6 C7 -173.3(6)
C8 N1 C7 C6 -161.6(6)
C8' N1 C7 C6 169.7(8)
U1 N1 C7 C6 18.5(9)
C1 C6 C7 N1 10.6(10)
C5 C6 C7 N1 -175.5(6)
C7 N1 C8 C13 -111.9(8)
U1 N1 C8 C13 68.0(8)
C7 N1 C8 C9 10.6(18)
U1 N1 C8 C9 -169.5(15)
C13 C8 C9 C10 -61(2)
N1 C8 C9 C10 -180.0(14)
C8 C9 C10 C11 56(3)
C9 C10 C11 C12 -58(3)
C10 C11 C12 C13 58(3)
N1 C8 C13 N2 -57.3(10)
C9 C8 C13 N2 178.8(13)
N1 C8 C13 C12 -173.8(12)
C9 C8 C13 C12 62(2)
C14 N2 C13 C8 -178.7(7)
U1 N2 C13 C8 23.1(10)
C14 N2 C13 C12 -63.0(15)
U1 N2 C13 C12 138.8(13)
C11 C12 C13 C8 -59(2)
C11 C12 C13 N2 -173.2(15)
C7 N1 C8' C13' -176.0(10)
U1 N1 C8' C13' -22.6(13)
C7 N1 C8' C9' 69(2)
U1 N1 C8' C9' -138(2)
C13' C8' C9' C10' 58(4)
N1 C8' C9' C10' 175(3)
C8' C9' C10' C11' -59(5)
C9' C10' C11' C12' 60(4)
C10' C11' C12' C13' -59(4)
N1 C8' C13' N2 53.0(15)
C9' C8' C13' N2 169.8(19)
N1 C8' C13' C12' -178.4(18)
C9' C8' C13' C12' -62(3)
C14 N2 C13' C8' 120.7(10)
U1 N2 C13' C8' -62.7(11)
C14 N2 C13' C12' -5(3)
U1 N2 C13' C12' 171(3)
C11' C12' C13' C8' 63(4)
C11' C12' C13' N2 -176(2)
C13' N2 C14 C15 159.4(7)
C13 N2 C14 C15 -173.4(7)
U1 N2 C14 C15 -16.6(8)
N2 C14 C15 C20 -12.4(9)
N2 C14 C15 C16 174.1(6)
C20 C15 C16 C17 1.2(10)
C14 C15 C16 C17 174.8(7)
C15 C16 C17 C18 -2.9(12)
C16 C17 C18 C19 1.9(13)
C17 C18 C19 O6 -179.5(7)
C17 C18 C19 C20 0.8(12)
C23 O6 C19 C18 9.5(10)
C23 O6 C19 C20 -170.8(6)
U1 O4 C20 C15 41.8(7)
U1 O4 C20 C19 -142.5(4)
C16 C15 C20 O4 177.2(5)
C14 C15 C20 O4 4.0(8)
C16 C15 C20 C19 1.4(8)
C14 C15 C20 C19 -171.8(5)
C18 C19 C20 O4 -178.3(6)
O6 C19 C20 O4 2.0(8)
C18 C19 C20 C15 -2.4(9)
O6 C19 C20 C15 177.9(5)
C2 O5 C21 C22 -81.8(6)
C19 O6 C23 C24 171.3(6)
C5A N1A C1A C2A -1.2(7)
U1 N1A C1A C2A -176.7(4)
N1A C1A C2A C3A 2.4(8)
C1A C2A C3A C4A -2.3(8)
C2A C3A C4A C5A 1.3(8)
C1A N1A C5A C4A 0.0(7)
U1 N1A C5A C4A 175.6(4)
C3A C4A C5A N1A -0.1(8)
